data_7704226
loop_
_publ_author_name
'Plommer, Hart'
'Stein, Laura'
'Murphy, Jennifer N.'
'Ikpo, Nduka'
'Mora-Diez, Nelaine'
'Kerton, Francesca M.'

_publ_section_title
;
 Copolymerization of CHO/CO<sub>2</sub> catalyzed by a series of aluminum
 amino-phenolate complexes and insights into structure-activity
 relationships.
;
_journal_issue 20
_journal_name_full 'Dalton transactions (Cambridge, England : 2003)'
_journal_page_first 6884
_journal_page_last 6895
_journal_paper_doi 10.1039/d0dt00726a
_journal_volume 49
_journal_year 2020
_chemical_formula_sum 'C21 H35 N O2'
_chemical_formula_weight 333.51
_space_group_IT_number 14
_space_group_name_Hall '-P 2ybc'
_space_group_name_H-M_alt 'P 1 21/c 1'
_symmetry_cell_setting monoclinic
_symmetry_Int_Tables_number 14
_symmetry_space_group_name_Hall '-P 2ybc'
_symmetry_space_group_name_H-M 'P 1 21/c 1'
_atom_sites_solution_hydrogens geom
_atom_sites_solution_primary direct
_atom_sites_solution_secondary difmap
_audit_creation_method SHELXL-97
_audit_update_record
;
2019-04-25 deposited with the CCDC.	2020-04-29 downloaded from the CCDC.
;
_cell_angle_alpha 90.00
_cell_angle_beta 101.484(5)
_cell_angle_gamma 90.00
_cell_formula_units_Z 4
_cell_length_a 12.013(4)
_cell_length_b 17.863(6)
_cell_length_c 9.836(3)
_cell_measurement_reflns_used 9186
_cell_measurement_temperature 123(2)
_cell_measurement_theta_max 30.7720
_cell_measurement_theta_min 2.7024
_cell_volume 2068.4(12)
_computing_cell_refinement 'CrystalClear (Rigaku/MSC Inc., 2005)'
_computing_data_collection 'CrystalClear (Rigaku/MSC Inc., 2005)'
_computing_data_reduction 'CrystalClear (Rigaku/MSC Inc., 2005)'
_computing_molecular_graphics 'CrystalStructure3.7.0(Rigaku/MSC Inc.,2005)'
_computing_publication_material 'CrystalStructure3.7.0(Rigaku/MSC Inc.,2005)'
_computing_structure_refinement 'SHELXL-97 (Sheldrick, 1997)'
_computing_structure_solution 'SHELXS-97 (Sheldrick, 1990)'
_diffrn_ambient_temperature 123(2)
_diffrn_detector_area_resol_mean 14.63
_diffrn_measured_fraction_theta_full 0.998
_diffrn_measured_fraction_theta_max 0.998
_diffrn_measurement_device_type 'Rigaku Saturn'
_diffrn_measurement_method \w
_diffrn_radiation_monochromator 'Rigaku Shine'
_diffrn_radiation_source 'fine-focus sealed tube'
_diffrn_radiation_type MoK\a
_diffrn_radiation_wavelength 0.71075
_diffrn_reflns_av_R_equivalents 0.0239
_diffrn_reflns_av_sigmaI/netI 0.0171
_diffrn_reflns_limit_h_max 15
_diffrn_reflns_limit_h_min -15
_diffrn_reflns_limit_k_max 22
_diffrn_reflns_limit_k_min -22
_diffrn_reflns_limit_l_max 12
_diffrn_reflns_limit_l_min -12
_diffrn_reflns_number 21073
_diffrn_reflns_theta_full 26.50
_diffrn_reflns_theta_max 26.50
_diffrn_reflns_theta_min 2.70
_exptl_absorpt_coefficient_mu 0.067
_exptl_absorpt_correction_T_max 0.9920
_exptl_absorpt_correction_T_min 0.9847
_exptl_absorpt_correction_type numerical
_exptl_absorpt_process_details '(T. Higashi, 2000)'
_exptl_crystal_colour Colorless
_exptl_crystal_density_diffrn 1.071
_exptl_crystal_density_method 'not measured'
_exptl_crystal_description Prism
_exptl_crystal_F_000 736
_exptl_crystal_size_max 0.35
_exptl_crystal_size_mid 0.35
_exptl_crystal_size_min 0.10
_refine_diff_density_max 0.233
_refine_diff_density_min -0.169
_refine_diff_density_rms 0.035
_refine_ls_extinction_coef 0.0022(15)
_refine_ls_extinction_expression Fc^*^=kFc[1+0.001xFc^2^\l^3^/sin(2\q)]^-1/4^
_refine_ls_extinction_method SHELXL
_refine_ls_goodness_of_fit_ref 1.112
_refine_ls_hydrogen_treatment constr
_refine_ls_matrix_type full
_refine_ls_number_parameters 219
_refine_ls_number_reflns 4291
_refine_ls_number_restraints 0
_refine_ls_restrained_S_all 1.112
_refine_ls_R_factor_all 0.0529
_refine_ls_R_factor_gt 0.0497
_refine_ls_shift/su_max 0.001
_refine_ls_shift/su_mean 0.000
_refine_ls_structure_factor_coef Fsqd
_refine_ls_weighting_details 'calc w=1/[\s^2^(Fo^2^)+(0.0577P)^2^+0.6336P] where P=(Fo^2^+2Fc^2^)/3'
_refine_ls_weighting_scheme calc
_refine_ls_wR_factor_gt 0.1251
_refine_ls_wR_factor_ref 0.1276
_reflns_number_gt 4078
_reflns_number_total 4291
_reflns_threshold_expression >2sigma(I)
_cod_data_source_file d0dt00726a2.cif
_cod_data_source_block IN0012
_cod_depositor_comments
;
The following automatic conversions were performed:

data item '_exptl_absorpt_correction_type' value 'Numerical' was
changed to 'numerical' in accordance with the
/home/data/users/saulius/crontab/automatic-downloads/rss-feeds/RSC/lib/dictionaries/cif_core.dic
dictionary named 'cif_core.dic' version 2.4.2 last updated on
2011-04-26.

Automatic conversion script
Id: cif_fix_values 7556 2019-12-06 15:28:31Z antanas 

 Adding full bibliography for 7704226--7704229.cif.
;
_cod_original_cell_volume 2068.5(12)
_cod_database_code 7704226

loop_
_symmetry_equiv_pos_as_xyz
'x, y, z'
'-x, y+1/2, -z+1/2'
'-x, -y, -z'
'x, -y-1/2, z-1/2'

loop_
_atom_site_label
_atom_site_type_symbol
_atom_site_fract_x
_atom_site_fract_y
_atom_site_fract_z
_atom_site_U_iso_or_equiv
_atom_site_adp_type
_atom_site_occupancy
_atom_site_symmetry_multiplicity
_atom_site_calc_flag
_atom_site_refinement_flags
_atom_site_disorder_assembly
_atom_site_disorder_group
O1 O 0.72433(8) 1.01568(5) 0.59416(9) 0.0271(2) Uani 1 1 d . . .
H1 H 0.6827 0.9714 0.5986 0.032 Uiso 1 1 d . . .
O2 O 0.62143(8) 0.76989(6) 0.72044(11) 0.0364(3) Uani 1 1 d . . .
N1 N 0.61172(8) 0.89037(6) 0.53065(11) 0.0237(2) Uani 1 1 d . . .
C1 C 0.73828(10) 1.02094(7) 0.45947(12) 0.0220(3) Uani 1 1 d . . .
C2 C 0.81417(10) 1.07406(7) 0.42465(12) 0.0224(3) Uani 1 1 d . . .
C3 C 0.88411(11) 1.12577(7) 0.53499(13) 0.0264(3) Uani 1 1 d . . .
C4 C 0.80423(12) 1.17355(8) 0.60329(14) 0.0328(3) Uani 1 1 d . . .
H2 H 0.7556 1.2040 0.5324 0.039 Uiso 1 1 calc R . .
H3 H 0.8493 1.2064 0.6730 0.039 Uiso 1 1 calc R . .
H4 H 0.7569 1.1407 0.6480 0.039 Uiso 1 1 calc R . .
C5 C 0.96375(12) 1.07884(8) 0.64498(14) 0.0327(3) Uani 1 1 d . . .
H5 H 0.9191 1.0418 0.6845 0.039 Uiso 1 1 calc R . .
H6 H 1.0030 1.1118 0.7188 0.039 Uiso 1 1 calc R . .
H7 H 1.0198 1.0531 0.6016 0.039 Uiso 1 1 calc R . .
C6 C 0.95840(12) 1.17982(9) 0.47139(15) 0.0363(3) Uani 1 1 d . . .
H8 H 1.0023 1.2112 0.5446 0.044 Uiso 1 1 calc R . .
H9 H 0.9100 1.2116 0.4027 0.044 Uiso 1 1 calc R . .
H10 H 1.0104 1.1512 0.4261 0.044 Uiso 1 1 calc R . .
C7 C 0.82243(10) 1.07834(7) 0.28526(13) 0.0243(3) Uani 1 1 d . . .
H11 H 0.8732 1.1141 0.2598 0.029 Uiso 1 1 calc R . .
C8 C 0.76054(10) 1.03323(7) 0.18113(12) 0.0245(3) Uani 1 1 d . . .
C9 C 0.77041(12) 1.04029(8) 0.02868(13) 0.0298(3) Uani 1 1 d . . .
C10 C 0.85296(16) 1.10211(10) 0.00664(16) 0.0482(4) Uani 1 1 d . . .
H12 H 0.8289 1.1497 0.0410 0.058 Uiso 1 1 calc R . .
H13 H 0.8535 1.1066 -0.0925 0.058 Uiso 1 1 calc R . .
H14 H 0.9295 1.0896 0.0573 0.058 Uiso 1 1 calc R . .
C11 C 0.81305(17) 0.96649(9) -0.02085(16) 0.0462(4) Uani 1 1 d . . .
H15 H 0.8891 0.9556 0.0332 0.055 Uiso 1 1 calc R . .
H16 H 0.8164 0.9706 -0.1193 0.055 Uiso 1 1 calc R . .
H17 H 0.7610 0.9260 -0.0081 0.055 Uiso 1 1 calc R . .
C12 C 0.65341(15) 1.05791(12) -0.06151(16) 0.0528(5) Uani 1 1 d . . .
H18 H 0.6605 1.0626 -0.1587 0.063 Uiso 1 1 calc R . .
H19 H 0.6248 1.1050 -0.0305 0.063 Uiso 1 1 calc R . .
H20 H 0.6004 1.0173 -0.0528 0.063 Uiso 1 1 calc R . .
C13 C 0.68718(10) 0.98096(7) 0.22082(13) 0.0251(3) Uani 1 1 d . . .
H21 H 0.6450 0.9487 0.1526 0.030 Uiso 1 1 calc R . .
C14 C 0.67399(10) 0.97467(7) 0.35736(13) 0.0234(3) Uani 1 1 d . . .
C15 C 0.58257(11) 0.92359(7) 0.39064(13) 0.0266(3) Uani 1 1 d . . .
H22 H 0.5112 0.9524 0.3827 0.032 Uiso 1 1 calc R . .
H23 H 0.5687 0.8828 0.3212 0.032 Uiso 1 1 calc R . .
C16 C 0.69520(10) 0.82976(7) 0.53664(13) 0.0256(3) Uani 1 1 d . . .
H24 H 0.7654 0.8497 0.5119 0.031 Uiso 1 1 calc R . .
H25 H 0.6643 0.7906 0.4682 0.031 Uiso 1 1 calc R . .
C17 C 0.72317(11) 0.79552(8) 0.68041(14) 0.0304(3) Uani 1 1 d . . .
H26 H 0.7605 0.8340 0.7482 0.037 Uiso 1 1 calc R . .
C18 C 0.80024(13) 0.72838(9) 0.68618(19) 0.0455(4) Uani 1 1 d . . .
H27 H 0.7628 0.6899 0.6220 0.055 Uiso 1 1 calc R . .
H28 H 0.8166 0.7082 0.7807 0.055 Uiso 1 1 calc R . .
H29 H 0.8714 0.7434 0.6595 0.055 Uiso 1 1 calc R . .
C19 C 0.54056(12) 0.82907(8) 0.71797(15) 0.0346(3) Uani 1 1 d . . .
H30 H 0.5745 0.8690 0.7847 0.042 Uiso 1 1 calc R . .
C20 C 0.43806(15) 0.79641(11) 0.7640(2) 0.0565(5) Uani 1 1 d . . .
H31 H 0.4609 0.7764 0.8582 0.068 Uiso 1 1 calc R . .
H32 H 0.4060 0.7561 0.7007 0.068 Uiso 1 1 calc R . .
H33 H 0.3808 0.8356 0.7631 0.068 Uiso 1 1 calc R . .
C21 C 0.50975(10) 0.86201(7) 0.57409(14) 0.0269(3) Uani 1 1 d . . .
H34 H 0.4734 0.8232 0.5081 0.032 Uiso 1 1 calc R . .
H35 H 0.4547 0.9033 0.5734 0.032 Uiso 1 1 calc R . .

loop_
_atom_site_aniso_label
_atom_site_aniso_U_11
_atom_site_aniso_U_22
_atom_site_aniso_U_33
_atom_site_aniso_U_23
_atom_site_aniso_U_13
_atom_site_aniso_U_12
O1 0.0333(5) 0.0288(5) 0.0205(4) 0.0001(3) 0.0085(4) -0.0055(4)
O2 0.0301(5) 0.0366(6) 0.0463(6) 0.0181(4) 0.0169(4) 0.0109(4)
N1 0.0229(5) 0.0243(5) 0.0242(5) 0.0032(4) 0.0050(4) 0.0006(4)
C1 0.0231(6) 0.0244(6) 0.0185(6) 0.0016(4) 0.0042(4) 0.0033(5)
C2 0.0212(5) 0.0233(6) 0.0225(6) 0.0014(5) 0.0035(4) 0.0025(4)
C3 0.0273(6) 0.0279(6) 0.0231(6) 0.0008(5) 0.0027(5) -0.0041(5)
C4 0.0377(7) 0.0285(7) 0.0314(7) -0.0062(5) 0.0053(6) -0.0028(6)
C5 0.0304(7) 0.0363(7) 0.0281(7) 0.0018(6) -0.0021(5) -0.0022(6)
C6 0.0365(7) 0.0398(8) 0.0314(7) 0.0011(6) 0.0039(6) -0.0132(6)
C7 0.0227(6) 0.0257(6) 0.0249(6) 0.0041(5) 0.0059(5) 0.0025(5)
C8 0.0257(6) 0.0273(6) 0.0209(6) 0.0034(5) 0.0051(5) 0.0059(5)
C9 0.0351(7) 0.0346(7) 0.0204(6) 0.0020(5) 0.0075(5) 0.0022(6)
C10 0.0701(11) 0.0507(10) 0.0285(8) 0.0002(7) 0.0214(7) -0.0144(8)
C11 0.0691(11) 0.0431(9) 0.0305(8) -0.0012(7) 0.0196(7) 0.0078(8)
C12 0.0479(9) 0.0831(13) 0.0261(8) 0.0132(8) 0.0043(7) 0.0136(9)
C13 0.0261(6) 0.0264(6) 0.0215(6) -0.0008(5) 0.0014(5) 0.0019(5)
C14 0.0221(6) 0.0239(6) 0.0237(6) 0.0022(5) 0.0032(5) 0.0017(5)
C15 0.0248(6) 0.0290(7) 0.0246(6) 0.0029(5) 0.0013(5) -0.0019(5)
C16 0.0229(6) 0.0265(6) 0.0281(6) 0.0006(5) 0.0065(5) 0.0010(5)
C17 0.0259(6) 0.0331(7) 0.0327(7) 0.0070(6) 0.0067(5) 0.0032(5)
C18 0.0340(8) 0.0436(9) 0.0630(11) 0.0214(8) 0.0193(7) 0.0139(7)
C19 0.0347(7) 0.0367(8) 0.0355(8) 0.0095(6) 0.0147(6) 0.0122(6)
C20 0.0456(9) 0.0664(12) 0.0670(12) 0.0384(10) 0.0344(9) 0.0243(8)
C21 0.0236(6) 0.0264(6) 0.0321(7) 0.0039(5) 0.0088(5) 0.0029(5)

loop_
_atom_type_symbol
_atom_type_description
_atom_type_scat_dispersion_real
_atom_type_scat_dispersion_imag
_atom_type_scat_source
C C 0.0033 0.0016 'International Tables Vol C Tables 4.2.6.8 and 6.1.1.4'
H H 0.0000 0.0000 'International Tables Vol C Tables 4.2.6.8 and 6.1.1.4'
N N 0.0061 0.0033 'International Tables Vol C Tables 4.2.6.8 and 6.1.1.4'
O O 0.0106 0.0060 'International Tables Vol C Tables 4.2.6.8 and 6.1.1.4'

loop_
_geom_angle_atom_site_label_1
_geom_angle_atom_site_label_2
_geom_angle_atom_site_label_3
_geom_angle
_geom_angle_site_symmetry_1
_geom_angle_site_symmetry_3
_geom_angle_publ_flag
C1 O1 H1 105.7 . . ?
C17 O2 C19 111.87(11) . . ?
C21 N1 C16 109.70(10) . . ?
C21 N1 C15 110.73(10) . . ?
C16 N1 C15 111.53(10) . . ?
O1 C1 C2 119.46(11) . . ?
O1 C1 C14 119.61(11) . . ?
C2 C1 C14 120.89(11) . . ?
C7 C2 C1 116.93(11) . . ?
C7 C2 C3 121.57(11) . . ?
C1 C2 C3 121.50(11) . . ?
C6 C3 C4 107.11(12) . . ?
C6 C3 C2 111.76(11) . . ?
C4 C3 C2 109.93(10) . . ?
C6 C3 C5 107.40(11) . . ?
C4 C3 C5 110.48(11) . . ?
C2 C3 C5 110.09(11) . . ?
C3 C4 H2 109.5 . . ?
C3 C4 H3 109.5 . . ?
H2 C4 H3 109.5 . . ?
C3 C4 H4 109.5 . . ?
H2 C4 H4 109.5 . . ?
H3 C4 H4 109.5 . . ?
C3 C5 H5 109.5 . . ?
C3 C5 H6 109.5 . . ?
H5 C5 H6 109.5 . . ?
C3 C5 H7 109.5 . . ?
H5 C5 H7 109.5 . . ?
H6 C5 H7 109.5 . . ?
C3 C6 H8 109.5 . . ?
C3 C6 H9 109.5 . . ?
H8 C6 H9 109.5 . . ?
C3 C6 H10 109.5 . . ?
H8 C6 H10 109.5 . . ?
H9 C6 H10 109.5 . . ?
C8 C7 C2 123.87(12) . . ?
C8 C7 H11 118.1 . . ?
C2 C7 H11 118.1 . . ?
C13 C8 C7 117.13(11) . . ?
C13 C8 C9 120.41(11) . . ?
C7 C8 C9 122.46(12) . . ?
C10 C9 C11 108.05(13) . . ?
C10 C9 C8 112.15(11) . . ?
C11 C9 C8 109.69(11) . . ?
C10 C9 C12 108.34(14) . . ?
C11 C9 C12 108.57(14) . . ?
C8 C9 C12 109.96(11) . . ?
C9 C10 H12 109.5 . . ?
C9 C10 H13 109.5 . . ?
H12 C10 H13 109.5 . . ?
C9 C10 H14 109.5 . . ?
H12 C10 H14 109.5 . . ?
H13 C10 H14 109.5 . . ?
C9 C11 H15 109.5 . . ?
C9 C11 H16 109.5 . . ?
H15 C11 H16 109.5 . . ?
C9 C11 H17 109.5 . . ?
H15 C11 H17 109.5 . . ?
H16 C11 H17 109.5 . . ?
C9 C12 H18 109.5 . . ?
C9 C12 H19 109.5 . . ?
H18 C12 H19 109.5 . . ?
C9 C12 H20 109.5 . . ?
H18 C12 H20 109.5 . . ?
H19 C12 H20 109.5 . . ?
C14 C13 C8 121.75(12) . . ?
C14 C13 H21 119.1 . . ?
C8 C13 H21 119.1 . . ?
C13 C14 C1 119.41(11) . . ?
C13 C14 C15 119.07(11) . . ?
C1 C14 C15 121.25(11) . . ?
N1 C15 C14 113.37(10) . . ?
N1 C15 H22 108.9 . . ?
C14 C15 H22 108.9 . . ?
N1 C15 H23 108.9 . . ?
C14 C15 H23 108.9 . . ?
H22 C15 H23 107.7 . . ?
N1 C16 C17 110.94(10) . . ?
N1 C16 H24 109.5 . . ?
C17 C16 H24 109.5 . . ?
N1 C16 H25 109.5 . . ?
C17 C16 H25 109.5 . . ?
H24 C16 H25 108.0 . . ?
O2 C17 C18 106.64(11) . . ?
O2 C17 C16 110.05(10) . . ?
C18 C17 C16 112.09(12) . . ?
O2 C17 H26 109.3 . . ?
C18 C17 H26 109.3 . . ?
C16 C17 H26 109.3 . . ?
C17 C18 H27 109.5 . . ?
C17 C18 H28 109.5 . . ?
H27 C18 H28 109.5 . . ?
C17 C18 H29 109.5 . . ?
H27 C18 H29 109.5 . . ?
H28 C18 H29 109.5 . . ?
O2 C19 C21 110.03(11) . . ?
O2 C19 C20 107.47(12) . . ?
C21 C19 C20 111.67(13) . . ?
O2 C19 H30 109.2 . . ?
C21 C19 H30 109.2 . . ?
C20 C19 H30 109.2 . . ?
C19 C20 H31 109.5 . . ?
C19 C20 H32 109.5 . . ?
H31 C20 H32 109.5 . . ?
C19 C20 H33 109.5 . . ?
H31 C20 H33 109.5 . . ?
H32 C20 H33 109.5 . . ?
N1 C21 C19 110.18(11) . . ?
N1 C21 H34 109.6 . . ?
C19 C21 H34 109.6 . . ?
N1 C21 H35 109.6 . . ?
C19 C21 H35 109.6 . . ?
H34 C21 H35 108.1 . . ?

loop_
_geom_bond_atom_site_label_1
_geom_bond_atom_site_label_2
_geom_bond_distance
_geom_bond_site_symmetry_2
_geom_bond_publ_flag
O1 C1 1.3713(15) . ?
O1 H1 0.9414 . ?
O2 C17 1.4319(16) . ?
O2 C19 1.4327(16) . ?
N1 C21 1.4657(16) . ?
N1 C16 1.4690(16) . ?
N1 C15 1.4763(16) . ?
C1 C2 1.4048(17) . ?
C1 C14 1.4069(17) . ?
C2 C7 1.3963(17) . ?
C2 C3 1.5407(17) . ?
C3 C6 1.5305(18) . ?
C3 C4 1.5354(19) . ?
C3 C5 1.5417(18) . ?
C4 H2 0.9800 . ?
C4 H3 0.9800 . ?
C4 H4 0.9800 . ?
C5 H5 0.9800 . ?
C5 H6 0.9800 . ?
C5 H7 0.9800 . ?
C6 H8 0.9800 . ?
C6 H9 0.9800 . ?
C6 H10 0.9800 . ?
C7 C8 1.3957(18) . ?
C7 H11 0.9500 . ?
C8 C13 1.3921(18) . ?
C8 C9 1.5328(18) . ?
C9 C10 1.528(2) . ?
C9 C11 1.529(2) . ?
C9 C12 1.538(2) . ?
C10 H12 0.9800 . ?
C10 H13 0.9800 . ?
C10 H14 0.9800 . ?
C11 H15 0.9800 . ?
C11 H16 0.9800 . ?
C11 H17 0.9800 . ?
C12 H18 0.9800 . ?
C12 H19 0.9800 . ?
C12 H20 0.9800 . ?
C13 C14 1.3878(18) . ?
C13 H21 0.9500 . ?
C14 C15 1.5130(17) . ?
C15 H22 0.9900 . ?
C15 H23 0.9900 . ?
C16 C17 1.5158(18) . ?
C16 H24 0.9900 . ?
C16 H25 0.9900 . ?
C17 C18 1.5093(19) . ?
C17 H26 1.0000 . ?
C18 H27 0.9800 . ?
C18 H28 0.9800 . ?
C18 H29 0.9800 . ?
C19 C21 1.5091(19) . ?
C19 C20 1.511(2) . ?
C19 H30 1.0000 . ?
C20 H31 0.9800 . ?
C20 H32 0.9800 . ?
C20 H33 0.9800 . ?
C21 H34 0.9900 . ?
C21 H35 0.9900 . ?
